data_4033225
loop_
_publ_author_name
'Yuan, Kang'
'Wang, Xiang'
'Mellerup, Soren K.'
'Kozin, Igor'
'Wang, Suning'

_publ_section_title
;
 Spiro-BODIPYs with a Diaryl Chelate: Impact on Aggregation and
 Luminescence.
;
_journal_issue 24
_journal_name_full 'The Journal of organic chemistry'
_journal_page_first 13481
_journal_page_last 13487
_journal_paper_doi 10.1021/acs.joc.7b02602
_journal_volume 82
_journal_year 2017
_chemical_formula_sum 'C25 H23 B N2'
_chemical_formula_weight 362.26
_space_group_crystal_system triclinic
_space_group_IT_number 2
_space_group_name_Hall '-P 1'
_space_group_name_H-M_alt 'P -1'
_symmetry_space_group_name_Hall '-P 1'
_symmetry_space_group_name_H-M 'P -1'
_atom_sites_solution_hydrogens geom
_audit_creation_method SHELXL-2014/7
_cell_angle_alpha 90.4570(10)
_cell_angle_beta 96.0700(10)
_cell_angle_gamma 99.7110(10)
_cell_formula_units_Z 4
_cell_length_a 8.6859(2)
_cell_length_b 15.3055(3)
_cell_length_c 15.4712(3)
_cell_measurement_reflns_used 9887
_cell_measurement_temperature 180(2)
_cell_measurement_theta_max 26.98
_cell_measurement_theta_min 2.39
_cell_volume 2015.24(7)
_computing_cell_refinement 'Bruker SAINT'
_computing_data_collection 'Bruker APEX2'
_computing_data_reduction 'Bruker SAINT'
_computing_molecular_graphics 'Bruker SHELXTL'
_computing_publication_material 'Bruker SHELXTL'
_computing_structure_refinement 'SHELXL-2014/7 (Sheldrick, 2014)'
_computing_structure_solution 'SHELXS-97 (Sheldrick 2008)'
_diffrn_ambient_temperature 180(2)
_diffrn_measured_fraction_theta_full 0.995
_diffrn_measured_fraction_theta_max 0.984
_diffrn_measurement_device_type 'Bruker APEX-II CCD'
_diffrn_measurement_method '\f and \w scans'
_diffrn_radiation_type MoK\a
_diffrn_radiation_wavelength 0.71073
_diffrn_reflns_av_R_equivalents 0.0253
_diffrn_reflns_av_unetI/netI 0.0257
_diffrn_reflns_Laue_measured_fraction_full 0.995
_diffrn_reflns_Laue_measured_fraction_max 0.984
_diffrn_reflns_limit_h_max 11
_diffrn_reflns_limit_h_min -10
_diffrn_reflns_limit_k_max 19
_diffrn_reflns_limit_k_min -19
_diffrn_reflns_limit_l_max 19
_diffrn_reflns_limit_l_min -19
_diffrn_reflns_number 24663
_diffrn_reflns_point_group_measured_fraction_full 0.995
_diffrn_reflns_point_group_measured_fraction_max 0.984
_diffrn_reflns_theta_full 25.242
_diffrn_reflns_theta_max 27.174
_diffrn_reflns_theta_min 1.350
_exptl_absorpt_coefficient_mu 0.069
_exptl_absorpt_correction_T_max 0.999
_exptl_absorpt_correction_T_min 0.999
_exptl_absorpt_correction_type multi-scan
_exptl_crystal_colour orange
_exptl_crystal_density_diffrn 1.194
_exptl_crystal_description BLOCK
_exptl_crystal_F_000 768
_exptl_crystal_size_max 0.020
_exptl_crystal_size_mid 0.020
_exptl_crystal_size_min 0.020
_refine_diff_density_max 0.284
_refine_diff_density_min -0.242
_refine_diff_density_rms 0.043
_refine_ls_extinction_method none
_refine_ls_goodness_of_fit_ref 1.047
_refine_ls_hydrogen_treatment constr
_refine_ls_matrix_type full
_refine_ls_number_parameters 513
_refine_ls_number_reflns 8804
_refine_ls_number_restraints 0
_refine_ls_restrained_S_all 1.047
_refine_ls_R_factor_all 0.0573
_refine_ls_R_factor_gt 0.0459
_refine_ls_shift/su_max 0.000
_refine_ls_shift/su_mean 0.000
_refine_ls_structure_factor_coef Fsqd
_refine_ls_weighting_details 'w=1/[\s^2^(Fo^2^)+(0.0600P)^2^+0.5000P] where P=(Fo^2^+2Fc^2^)/3'
_refine_ls_weighting_scheme calc
_refine_ls_wR_factor_gt 0.1164
_refine_ls_wR_factor_ref 0.1254
_reflns_Friedel_coverage 0.000
_reflns_number_gt 7181
_reflns_number_total 8804
_reflns_threshold_expression 'I > 2\s(I)'
_cod_data_source_file jo7b02602_si_002.cif
_cod_data_source_block 3a
_cod_depositor_comments
;
Adding full bibliography for 4033222--4033226.cif.

2020-05-25
Z value and formula fixed to values more according to usual
chemical conventions.                 miguel
;
_cod_original_formula_sum 'C50 H46 B2 N4'
_cod_original_formula_weight 724.53
_cod_original_formula_units_Z 2
_cod_database_code 4033225
_shelx_shelxl_version_number 2014/7
_shelx_space_group_comment
; 
The symmetry employed for this shelxl refinement is uniquely defined 
by the following loop, which should always be used as a source of 
symmetry information in preference to the above space-group names. 
They are only intended as comments. 
;
_shelx_estimated_absorpt_t_min 0.999
_shelx_estimated_absorpt_t_max 0.999

loop_
_space_group_symop_operation_xyz
'x, y, z'
'-x, -y, -z'

loop_
_atom_site_label
_atom_site_type_symbol
_atom_site_fract_x
_atom_site_fract_y
_atom_site_fract_z
_atom_site_U_iso_or_equiv
_atom_site_adp_type
_atom_site_occupancy
_atom_site_site_symmetry_order
_atom_site_calc_flag
_atom_site_refinement_flags_posn
_atom_site_refinement_flags_adp
B1 B 0.31086(16) 0.16564(9) 0.17939(9) 0.0272(3) Uani 1 1 d . .
B2 B 0.23644(17) 0.33911(9) 0.68316(9) 0.0278(3) Uani 1 1 d . .
N1 N 0.29111(12) 0.09215(7) 0.10565(7) 0.0302(2) Uani 1 1 d . .
N2 N 0.42233(12) 0.24853(7) 0.14694(7) 0.0291(2) Uani 1 1 d . .
N3 N 0.16234(12) 0.37861(7) 0.76024(7) 0.0290(2) Uani 1 1 d . .
N4 N 0.23946(12) 0.41081(6) 0.61061(7) 0.0292(2) Uani 1 1 d . .
C1 C 0.37432(15) 0.13480(8) 0.27500(8) 0.0283(3) Uani 1 1 d . .
C2 C 0.51186(16) 0.10617(8) 0.30634(9) 0.0339(3) Uani 1 1 d . .
H2A H 0.5864 0.0980 0.2676 0.041 Uiso 1 1 calc R U
C3 C 0.5421(2) 0.08919(9) 0.39429(9) 0.0432(3) Uani 1 1 d . .
H3A H 0.6382 0.0710 0.4153 0.052 Uiso 1 1 calc R U
C4 C 0.4333(2) 0.09869(9) 0.45121(9) 0.0458(4) Uani 1 1 d . .
H4A H 0.4548 0.0869 0.5111 0.055 Uiso 1 1 calc R U
C5 C 0.29300(19) 0.12530(9) 0.42128(9) 0.0396(3) Uani 1 1 d . .
H5A H 0.2170 0.1305 0.4600 0.048 Uiso 1 1 calc R U
C6 C 0.26445(16) 0.14427(8) 0.33396(8) 0.0311(3) Uani 1 1 d . .
C7 C 0.12714(16) 0.17729(8) 0.28979(9) 0.0341(3) Uani 1 1 d . .
C8 C -0.00475(18) 0.19608(10) 0.32569(12) 0.0471(4) Uani 1 1 d . .
H8A H -0.0137 0.1888 0.3860 0.057 Uiso 1 1 calc R U
C9 C -0.12200(18) 0.22541(10) 0.27219(14) 0.0561(5) Uani 1 1 d . .
H9A H -0.2116 0.2391 0.2962 0.067 Uiso 1 1 calc R U
C10 C -0.11092(18) 0.23512(10) 0.18458(14) 0.0540(5) Uani 1 1 d . .
H10A H -0.1942 0.2535 0.1483 0.065 Uiso 1 1 calc R U
C11 C 0.02274(16) 0.21794(9) 0.14880(11) 0.0421(3) Uani 1 1 d . .
H11A H 0.0306 0.2257 0.0885 0.051 Uiso 1 1 calc R U
C12 C 0.14365(15) 0.18960(8) 0.20097(9) 0.0315(3) Uani 1 1 d . .
C13 C 0.20510(17) 0.01039(9) 0.10366(9) 0.0382(3) Uani 1 1 d . .
C14 C 0.21150(19) -0.03215(10) 0.02326(10) 0.0443(4) Uani 1 1 d . .
H14A H 0.1608 -0.0906 0.0060 0.053 Uiso 1 1 calc R U
C15 C 0.30316(17) 0.02496(10) -0.02586(9) 0.0390(3) Uani 1 1 d . .
C16 C 0.35428(15) 0.10343(9) 0.02597(8) 0.0319(3) Uani 1 1 d . .
C17 C 0.44665(15) 0.18193(9) 0.00823(8) 0.0340(3) Uani 1 1 d . .
H17A H 0.4899 0.1869 -0.0458 0.041 Uiso 1 1 calc R U
C18 C 0.47916(15) 0.25376(9) 0.06562(8) 0.0330(3) Uani 1 1 d . .
C19 C 0.56479(17) 0.34004(10) 0.05696(10) 0.0427(3) Uani 1 1 d . .
C20 C 0.55966(18) 0.38532(10) 0.13328(10) 0.0429(3) Uani 1 1 d . .
H20A H 0.6070 0.4451 0.1470 0.051 Uiso 1 1 calc R U
C21 C 0.47252(16) 0.32817(9) 0.18762(9) 0.0345(3) Uani 1 1 d . .
C22 C 0.1182(2) -0.02654(10) 0.17658(11) 0.0523(4) Uani 1 1 d . .
H22A H 0.0402 0.0104 0.1878 0.079 Uiso 1 1 calc R U
H22B H 0.1922 -0.0272 0.2289 0.079 Uiso 1 1 calc R U
H22C H 0.0649 -0.0872 0.1611 0.079 Uiso 1 1 calc R U
C23 C 0.3425(2) 0.01046(12) -0.11616(10) 0.0509(4) Uani 1 1 d . .
H23A H 0.2913 -0.0488 -0.1378 0.076 Uiso 1 1 calc R U
H23B H 0.4566 0.0155 -0.1156 0.076 Uiso 1 1 calc R U
H23C H 0.3054 0.0552 -0.1542 0.076 Uiso 1 1 calc R U
C24 C 0.4406(2) 0.34930(10) 0.27718(10) 0.0452(4) Uani 1 1 d . .
H24A H 0.4789 0.3066 0.3174 0.068 Uiso 1 1 calc R U
H24B H 0.3272 0.3459 0.2787 0.068 Uiso 1 1 calc R U
H24C H 0.4945 0.4093 0.2946 0.068 Uiso 1 1 calc R U
C25 C 0.6418(3) 0.37398(14) -0.02124(12) 0.0702(6) Uani 1 1 d . .
H25A H 0.7070 0.4321 -0.0070 0.105 Uiso 1 1 calc R U
H25B H 0.5609 0.3797 -0.0691 0.105 Uiso 1 1 calc R U
H25C H 0.7078 0.3324 -0.0387 0.105 Uiso 1 1 calc R U
C26 C 0.40927(15) 0.31503(9) 0.71091(8) 0.0320(3) Uani 1 1 d . .
C27 C 0.55213(16) 0.36797(11) 0.73841(10) 0.0416(3) Uani 1 1 d . .
H27A H 0.5581 0.4301 0.7461 0.050 Uiso 1 1 calc R U
C28 C 0.68734(18) 0.32994(13) 0.75490(11) 0.0557(4) Uani 1 1 d . .
H28A H 0.7853 0.3667 0.7727 0.067 Uiso 1 1 calc R U
C29 C 0.6799(2) 0.23996(14) 0.74563(12) 0.0572(5) Uani 1 1 d . .
H29A H 0.7724 0.2150 0.7583 0.069 Uiso 1 1 calc R U
C30 C 0.53936(19) 0.18535(12) 0.71804(11) 0.0482(4) Uani 1 1 d . .
H30A H 0.5346 0.1232 0.7115 0.058 Uiso 1 1 calc R U
C31 C 0.40510(16) 0.22318(9) 0.70001(9) 0.0353(3) Uani 1 1 d . .
C32 C 0.24589(16) 0.17874(8) 0.66585(8) 0.0327(3) Uani 1 1 d . .
C33 C 0.19452(19) 0.08861(9) 0.64843(10) 0.0417(3) Uani 1 1 d . .
H33A H 0.2649 0.0477 0.6591 0.050 Uiso 1 1 calc R U
C34 C 0.0405(2) 0.05919(9) 0.61545(10) 0.0468(4) Uani 1 1 d . .
H34A H 0.0049 -0.0022 0.6029 0.056 Uiso 1 1 calc R U
C35 C -0.06219(19) 0.11844(10) 0.60068(10) 0.0459(4) Uani 1 1 d . .
H35A H -0.1680 0.0977 0.5777 0.055 Uiso 1 1 calc R U
C36 C -0.01137(17) 0.20881(9) 0.61928(9) 0.0371(3) Uani 1 1 d . .
H36A H -0.0833 0.2490 0.6096 0.045 Uiso 1 1 calc R U
C37 C 0.14324(15) 0.24038(8) 0.65173(8) 0.0296(3) Uani 1 1 d . .
C38 C 0.14060(16) 0.34276(10) 0.83850(9) 0.0366(3) Uani 1 1 d . .
C39 C 0.06716(17) 0.39809(11) 0.88692(10) 0.0433(4) Uani 1 1 d . .
H39A H 0.0399 0.3879 0.9443 0.052 Uiso 1 1 calc R U
C40 C 0.04113(18) 0.46942(10) 0.83781(10) 0.0428(4) Uani 1 1 d . .
C41 C 0.10196(15) 0.45764(8) 0.75828(9) 0.0325(3) Uani 1 1 d . .
C42 C 0.11204(15) 0.51129(8) 0.68698(9) 0.0350(3) Uani 1 1 d . .
H42A H 0.0700 0.5647 0.6876 0.042 Uiso 1 1 calc R U
C43 C 0.18055(15) 0.49031(8) 0.61531(9) 0.0314(3) Uani 1 1 d . .
C44 C 0.20704(17) 0.53778(9) 0.53839(9) 0.0393(3) Uani 1 1 d . .
C45 C 0.28054(19) 0.48671(10) 0.48916(10) 0.0443(4) Uani 1 1 d . .
H45A H 0.3135 0.5011 0.4336 0.053 Uiso 1 1 calc R U
C46 C 0.29936(18) 0.40910(9) 0.53439(9) 0.0376(3) Uani 1 1 d . .
C47 C 0.1866(2) 0.25726(12) 0.86528(11) 0.0527(4) Uani 1 1 d . .
H47A H 0.2999 0.2607 0.8634 0.079 Uiso 1 1 calc R U
H47B H 0.1295 0.2097 0.8256 0.079 Uiso 1 1 calc R U
H47C H 0.1609 0.2449 0.9246 0.079 Uiso 1 1 calc R U
C48 C -0.0403(3) 0.54391(12) 0.86057(14) 0.0693(6) Uani 1 1 d . .
H48A H -0.1306 0.5207 0.8917 0.104 Uiso 1 1 calc R U
H48B H -0.0767 0.5719 0.8072 0.104 Uiso 1 1 calc R U
H48C H 0.0330 0.5879 0.8977 0.104 Uiso 1 1 calc R U
C49 C 0.1636(2) 0.62636(11) 0.51759(12) 0.0556(4) Uani 1 1 d . .
H49A H 0.1691 0.6372 0.4555 0.083 Uiso 1 1 calc R U
H49B H 0.2368 0.6727 0.5520 0.083 Uiso 1 1 calc R U
H49C H 0.0564 0.6273 0.5316 0.083 Uiso 1 1 calc R U
C50 C 0.3716(2) 0.33514(10) 0.50408(11) 0.0565(5) Uani 1 1 d . .
H50A H 0.4558 0.3243 0.5479 0.085 Uiso 1 1 calc R U
H50B H 0.4152 0.3506 0.4492 0.085 Uiso 1 1 calc R U
H50C H 0.2917 0.2815 0.4950 0.085 Uiso 1 1 calc R U

loop_
_atom_site_aniso_label
_atom_site_aniso_U_11
_atom_site_aniso_U_22
_atom_site_aniso_U_33
_atom_site_aniso_U_23
_atom_site_aniso_U_13
_atom_site_aniso_U_12
B1 0.0291(7) 0.0260(6) 0.0269(7) 0.0015(5) 0.0050(5) 0.0043(5)
B2 0.0291(7) 0.0254(6) 0.0282(7) 0.0021(5) 0.0027(5) 0.0029(5)
N1 0.0327(6) 0.0316(5) 0.0267(5) 0.0001(4) 0.0041(4) 0.0061(4)
N2 0.0289(5) 0.0328(5) 0.0248(5) 0.0041(4) 0.0033(4) 0.0027(4)
N3 0.0277(5) 0.0311(5) 0.0267(5) 0.0010(4) 0.0019(4) 0.0019(4)
N4 0.0352(6) 0.0238(5) 0.0277(6) 0.0004(4) 0.0039(4) 0.0019(4)
C1 0.0353(7) 0.0231(6) 0.0264(6) 0.0004(5) 0.0070(5) 0.0025(5)
C2 0.0415(7) 0.0306(6) 0.0311(7) -0.0002(5) 0.0046(5) 0.0106(5)
C3 0.0608(10) 0.0360(7) 0.0339(8) 0.0019(6) -0.0036(7) 0.0166(7)
C4 0.0791(11) 0.0326(7) 0.0256(7) 0.0046(6) 0.0046(7) 0.0098(7)
C5 0.0617(9) 0.0259(6) 0.0315(7) -0.0002(5) 0.0193(6) -0.0007(6)
C6 0.0413(7) 0.0212(6) 0.0308(7) -0.0005(5) 0.0124(5) 0.0000(5)
C7 0.0346(7) 0.0234(6) 0.0444(8) -0.0038(5) 0.0148(6) -0.0015(5)
C8 0.0414(8) 0.0353(7) 0.0662(11) -0.0085(7) 0.0261(7) -0.0008(6)
C9 0.0332(8) 0.0396(8) 0.0976(15) -0.0122(9) 0.0215(9) 0.0038(6)
C10 0.0304(8) 0.0378(8) 0.0920(14) -0.0077(8) -0.0035(8) 0.0078(6)
C11 0.0344(7) 0.0321(7) 0.0579(10) -0.0031(6) -0.0023(6) 0.0048(6)
C12 0.0290(6) 0.0225(6) 0.0424(8) -0.0026(5) 0.0057(5) 0.0019(5)
C13 0.0423(8) 0.0329(7) 0.0389(8) -0.0035(6) 0.0053(6) 0.0043(6)
C14 0.0513(9) 0.0380(8) 0.0423(8) -0.0112(6) 0.0023(7) 0.0064(6)
C15 0.0425(8) 0.0460(8) 0.0304(7) -0.0058(6) -0.0013(6) 0.0169(6)
C16 0.0331(7) 0.0414(7) 0.0234(6) 0.0011(5) 0.0017(5) 0.0136(5)
C17 0.0317(7) 0.0496(8) 0.0228(6) 0.0064(6) 0.0038(5) 0.0119(6)
C18 0.0292(7) 0.0439(7) 0.0256(6) 0.0093(5) 0.0034(5) 0.0051(5)
C19 0.0385(8) 0.0500(9) 0.0364(8) 0.0131(6) 0.0048(6) -0.0022(6)
C20 0.0427(8) 0.0392(8) 0.0417(8) 0.0076(6) 0.0026(6) -0.0066(6)
C21 0.0345(7) 0.0327(7) 0.0339(7) 0.0034(5) 0.0020(5) -0.0005(5)
C22 0.0651(11) 0.0336(8) 0.0550(10) -0.0056(7) 0.0208(8) -0.0098(7)
C23 0.0611(10) 0.0624(10) 0.0324(8) -0.0100(7) 0.0026(7) 0.0213(8)
C24 0.0568(9) 0.0344(7) 0.0410(8) -0.0051(6) 0.0116(7) -0.0050(6)
C25 0.0768(13) 0.0782(13) 0.0491(11) 0.0171(9) 0.0230(9) -0.0162(10)
C26 0.0306(7) 0.0364(7) 0.0290(7) 0.0039(5) 0.0046(5) 0.0045(5)
C27 0.0329(7) 0.0490(8) 0.0403(8) -0.0003(6) 0.0024(6) 0.0005(6)
C28 0.0292(8) 0.0818(13) 0.0530(10) 0.0011(9) 0.0004(7) 0.0032(8)
C29 0.0388(9) 0.0818(13) 0.0574(11) 0.0118(9) 0.0075(7) 0.0270(8)
C30 0.0469(9) 0.0546(9) 0.0505(9) 0.0105(7) 0.0127(7) 0.0245(7)
C31 0.0367(7) 0.0385(7) 0.0336(7) 0.0060(6) 0.0087(6) 0.0114(6)
C32 0.0414(7) 0.0286(6) 0.0297(7) 0.0048(5) 0.0092(5) 0.0068(5)
C33 0.0602(10) 0.0289(7) 0.0386(8) 0.0044(6) 0.0157(7) 0.0089(6)
C34 0.0692(11) 0.0282(7) 0.0392(8) -0.0016(6) 0.0145(7) -0.0075(7)
C35 0.0495(9) 0.0428(8) 0.0370(8) 0.0026(6) 0.0016(7) -0.0141(7)
C36 0.0381(7) 0.0357(7) 0.0343(7) 0.0073(6) 0.0001(6) -0.0007(6)
C37 0.0341(7) 0.0267(6) 0.0268(6) 0.0042(5) 0.0039(5) 0.0017(5)
C38 0.0310(7) 0.0484(8) 0.0282(7) 0.0046(6) 0.0015(5) 0.0012(6)
C39 0.0409(8) 0.0549(9) 0.0306(7) -0.0050(6) 0.0088(6) -0.0048(7)
C40 0.0423(8) 0.0383(7) 0.0457(9) -0.0123(6) 0.0153(7) -0.0047(6)
C41 0.0317(7) 0.0270(6) 0.0375(7) -0.0059(5) 0.0062(5) -0.0003(5)
C42 0.0339(7) 0.0245(6) 0.0461(8) -0.0015(5) 0.0048(6) 0.0036(5)
C43 0.0321(7) 0.0234(6) 0.0370(7) 0.0030(5) -0.0003(5) 0.0024(5)
C44 0.0439(8) 0.0307(7) 0.0401(8) 0.0089(6) -0.0016(6) 0.0004(6)
C45 0.0622(10) 0.0367(7) 0.0315(7) 0.0074(6) 0.0080(7) -0.0014(7)
C46 0.0513(8) 0.0299(7) 0.0303(7) 0.0001(5) 0.0102(6) -0.0010(6)
C47 0.0535(10) 0.0677(11) 0.0415(9) 0.0261(8) 0.0117(7) 0.0178(8)
C48 0.0886(14) 0.0461(10) 0.0798(14) -0.0135(9) 0.0458(11) 0.0086(9)
C49 0.0645(11) 0.0382(8) 0.0636(11) 0.0201(8) 0.0012(9) 0.0098(7)
C50 0.0891(13) 0.0381(8) 0.0480(9) -0.0006(7) 0.0356(9) 0.0094(8)

loop_
_atom_type_symbol
_atom_type_description
_atom_type_scat_dispersion_real
_atom_type_scat_dispersion_imag
_atom_type_scat_source
B B 0.0013 0.0007 'International Tables Vol C Tables 4.2.6.8 and 6.1.1.4'
C C 0.0033 0.0016 'International Tables Vol C Tables 4.2.6.8 and 6.1.1.4'
N N 0.0061 0.0033 'International Tables Vol C Tables 4.2.6.8 and 6.1.1.4'
H H 0.0000 0.0000 'International Tables Vol C Tables 4.2.6.8 and 6.1.1.4'

loop_
_geom_angle_atom_site_label_1
_geom_angle_atom_site_label_2
_geom_angle_atom_site_label_3
_geom_angle
N1 B1 N2 106.01(10)
N1 B1 C12 112.40(10)
N2 B1 C12 112.24(10)
N1 B1 C1 114.47(10)
N2 B1 C1 112.61(10)
C12 B1 C1 99.27(10)
N4 B2 N3 105.43(10)
N4 B2 C26 111.93(10)
N3 B2 C26 113.75(10)
N4 B2 C37 114.85(10)
N3 B2 C37 112.09(10)
C26 B2 C37 99.06(10)
C13 N1 C16 107.25(11)
C13 N1 B1 127.69(11)
C16 N1 B1 124.94(10)
C21 N2 C18 106.94(11)
C21 N2 B1 128.13(11)
C18 N2 B1 124.81(10)
C38 N3 C41 107.15(11)
C38 N3 B2 127.58(11)
C41 N3 B2 125.24(10)
C46 N4 C43 107.01(11)
C46 N4 B2 127.59(11)
C43 N4 B2 125.40(10)
C2 C1 C6 118.28(12)
C2 C1 B1 132.24(11)
C6 C1 B1 109.43(11)
C1 C2 C3 120.57(13)
C1 C2 H2A 119.7
C3 C2 H2A 119.7
C4 C3 C2 120.46(14)
C4 C3 H3A 119.8
C2 C3 H3A 119.8
C3 C4 C5 120.21(13)
C3 C4 H4A 119.9
C5 C4 H4A 119.9
C4 C5 C6 119.32(13)
C4 C5 H5A 120.3
C6 C5 H5A 120.3
C5 C6 C1 121.13(13)
C5 C6 C7 128.02(12)
C1 C6 C7 110.84(11)
C8 C7 C12 121.16(14)
C8 C7 C6 128.20(14)
C12 C7 C6 110.64(11)
C9 C8 C7 118.93(16)
C9 C8 H8A 120.5
C7 C8 H8A 120.5
C10 C9 C8 120.94(14)
C10 C9 H9A 119.5
C8 C9 H9A 119.5
C9 C10 C11 120.16(16)
C9 C10 H10A 119.9
C11 C10 H10A 119.9
C12 C11 C10 120.32(16)
C12 C11 H11A 119.8
C10 C11 H11A 119.8
C11 C12 C7 118.42(13)
C11 C12 B1 131.80(13)
C7 C12 B1 109.78(11)
N1 C13 C14 109.44(13)
N1 C13 C22 123.57(12)
C14 C13 C22 126.98(13)
C15 C14 C13 108.51(13)
C15 C14 H14A 125.7
C13 C14 H14A 125.7
C14 C15 C16 106.03(12)
C14 C15 C23 128.35(14)
C16 C15 C23 125.62(14)
C17 C16 N1 120.71(12)
C17 C16 C15 130.51(13)
N1 C16 C15 108.76(12)
C16 C17 C18 122.70(12)
C16 C17 H17A 118.6
C18 C17 H17A 118.6
C17 C18 N2 120.67(12)
C17 C18 C19 130.44(13)
N2 C18 C19 108.88(12)
C20 C19 C18 106.17(12)
C20 C19 C25 127.78(15)
C18 C19 C25 126.04(15)
C19 C20 C21 108.29(13)
C19 C20 H20A 125.9
C21 C20 H20A 125.9
N2 C21 C20 109.73(12)
N2 C21 C24 123.89(12)
C20 C21 C24 126.37(13)
C13 C22 H22A 109.5
C13 C22 H22B 109.5
H22A C22 H22B 109.5
C13 C22 H22C 109.5
H22A C22 H22C 109.5
H22B C22 H22C 109.5
C15 C23 H23A 109.5
C15 C23 H23B 109.5
H23A C23 H23B 109.5
C15 C23 H23C 109.5
H23A C23 H23C 109.5
H23B C23 H23C 109.5
C21 C24 H24A 109.5
C21 C24 H24B 109.5
H24A C24 H24B 109.5
C21 C24 H24C 109.5
H24A C24 H24C 109.5
H24B C24 H24C 109.5
C19 C25 H25A 109.5
C19 C25 H25B 109.5
H25A C25 H25B 109.5
C19 C25 H25C 109.5
H25A C25 H25C 109.5
H25B C25 H25C 109.5
C27 C26 C31 118.35(13)
C27 C26 B2 131.66(12)
C31 C26 B2 109.93(11)
C26 C27 C28 120.03(15)
C26 C27 H27A 120.0
C28 C27 H27A 120.0
C29 C28 C27 120.60(15)
C29 C28 H28A 119.7
C27 C28 H28A 119.7
C28 C29 C30 120.80(15)
C28 C29 H29A 119.6
C30 C29 H29A 119.6
C29 C30 C31 118.74(16)
C29 C30 H30A 120.6
C31 C30 H30A 120.6
C30 C31 C26 121.45(14)
C30 C31 C32 127.96(14)
C26 C31 C32 110.56(11)
C33 C32 C37 121.32(13)
C33 C32 C31 127.63(13)
C37 C32 C31 111.05(11)
C34 C33 C32 119.39(14)
C34 C33 H33A 120.3
C32 C33 H33A 120.3
C33 C34 C35 120.33(13)
C33 C34 H34A 119.8
C35 C34 H34A 119.8
C34 C35 C36 120.36(14)
C34 C35 H35A 119.8
C36 C35 H35A 119.8
C37 C36 C35 120.57(14)
C37 C36 H36A 119.7
C35 C36 H36A 119.7
C36 C37 C32 118.03(12)
C36 C37 B2 132.60(12)
C32 C37 B2 109.31(11)
N3 C38 C39 109.22(13)
N3 C38 C47 123.71(13)
C39 C38 C47 127.06(13)
C40 C39 C38 108.68(13)
C40 C39 H39A 125.7
C38 C39 H39A 125.7
C39 C40 C41 106.11(13)
C39 C40 C48 128.07(15)
C41 C40 C48 125.78(16)
C42 C41 N3 120.71(12)
C42 C41 C40 130.42(13)
N3 C41 C40 108.84(12)
C43 C42 C41 122.44(12)
C43 C42 H42A 118.8
C41 C42 H42A 118.8
C42 C43 N4 120.60(12)
C42 C43 C44 130.61(12)
N4 C43 C44 108.78(12)
C45 C44 C43 106.00(12)
C45 C44 C49 127.91(14)
C43 C44 C49 126.09(14)
C44 C45 C46 108.60(13)
C44 C45 H45A 125.7
C46 C45 H45A 125.7
N4 C46 C45 109.61(12)
N4 C46 C50 123.86(13)
C45 C46 C50 126.52(13)
C38 C47 H47A 109.5
C38 C47 H47B 109.5
H47A C47 H47B 109.5
C38 C47 H47C 109.5
H47A C47 H47C 109.5
H47B C47 H47C 109.5
C40 C48 H48A 109.5
C40 C48 H48B 109.5
H48A C48 H48B 109.5
C40 C48 H48C 109.5
H48A C48 H48C 109.5
H48B C48 H48C 109.5
C44 C49 H49A 109.5
C44 C49 H49B 109.5
H49A C49 H49B 109.5
C44 C49 H49C 109.5
H49A C49 H49C 109.5
H49B C49 H49C 109.5
C46 C50 H50A 109.5
C46 C50 H50B 109.5
H50A C50 H50B 109.5
C46 C50 H50C 109.5
H50A C50 H50C 109.5
H50B C50 H50C 109.5

loop_
_geom_bond_atom_site_label_1
_geom_bond_atom_site_label_2
_geom_bond_distance
B1 N1 1.5714(17)
B1 N2 1.5804(17)
B1 C12 1.6234(18)
B1 C1 1.6251(19)
B2 N4 1.5750(17)
B2 N3 1.5760(17)
B2 C26 1.6207(19)
B2 C37 1.6333(18)
N1 C13 1.3432(17)
N1 C16 1.4018(16)
N2 C21 1.3500(17)
N2 C18 1.3973(16)
N3 C38 1.3516(17)
N3 C41 1.3965(17)
N4 C46 1.3400(17)
N4 C43 1.4015(16)
C1 C2 1.3828(18)
C1 C6 1.4115(17)
C2 C3 1.393(2)
C2 H2A 0.9500
C3 C4 1.382(2)
C3 H3A 0.9500
C4 C5 1.384(2)
C4 H4A 0.9500
C5 C6 1.3894(19)
C5 H5A 0.9500
C6 C7 1.477(2)
C7 C8 1.3953(19)
C7 C12 1.407(2)
C8 C9 1.380(3)
C8 H8A 0.9500
C9 C10 1.376(3)
C9 H9A 0.9500
C10 C11 1.400(2)
C10 H10A 0.9500
C11 C12 1.387(2)
C11 H11A 0.9500
C13 C14 1.410(2)
C13 C22 1.486(2)
C14 C15 1.371(2)
C14 H14A 0.9500
C15 C16 1.4185(19)
C15 C23 1.496(2)
C16 C17 1.3745(19)
C17 C18 1.380(2)
C17 H17A 0.9500
C18 C19 1.4169(19)
C19 C20 1.373(2)
C19 C25 1.498(2)
C20 C21 1.4026(19)
C20 H20A 0.9500
C21 C24 1.485(2)
C22 H22A 0.9800
C22 H22B 0.9800
C22 H22C 0.9800
C23 H23A 0.9800
C23 H23B 0.9800
C23 H23C 0.9800
C24 H24A 0.9800
C24 H24B 0.9800
C24 H24C 0.9800
C25 H25A 0.9800
C25 H25B 0.9800
C25 H25C 0.9800
C26 C27 1.3860(19)
C26 C31 1.4083(19)
C27 C28 1.397(2)
C27 H27A 0.9500
C28 C29 1.373(3)
C28 H28A 0.9500
C29 C30 1.382(3)
C29 H29A 0.9500
C30 C31 1.391(2)
C30 H30A 0.9500
C31 C32 1.475(2)
C32 C33 1.3912(19)
C32 C37 1.4067(18)
C33 C34 1.379(2)
C33 H33A 0.9500
C34 C35 1.379(2)
C34 H34A 0.9500
C35 C36 1.397(2)
C35 H35A 0.9500
C36 C37 1.3869(18)
C36 H36A 0.9500
C38 C39 1.399(2)
C38 C47 1.481(2)
C39 C40 1.371(2)
C39 H39A 0.9500
C40 C41 1.4113(19)
C40 C48 1.498(2)
C41 C42 1.3819(19)
C42 C43 1.3729(19)
C42 H42A 0.9500
C43 C44 1.4186(19)
C44 C45 1.364(2)
C44 C49 1.496(2)
C45 C46 1.408(2)
C45 H45A 0.9500
C46 C50 1.479(2)
C47 H47A 0.9800
C47 H47B 0.9800
C47 H47C 0.9800
C48 H48A 0.9800
C48 H48B 0.9800
C48 H48C 0.9800
C49 H49A 0.9800
C49 H49B 0.9800
C49 H49C 0.9800
C50 H50A 0.9800
C50 H50B 0.9800
C50 H50C 0.9800

loop_
_geom_torsion_atom_site_label_1
_geom_torsion_atom_site_label_2
_geom_torsion_atom_site_label_3
_geom_torsion_atom_site_label_4
_geom_torsion
N2 B1 N1 C13 -179.12(12)
C12 B1 N1 C13 -56.15(17)
C1 B1 N1 C13 56.12(17)
N2 B1 N1 C16 -3.61(16)
C12 B1 N1 C16 119.36(13)
C1 B1 N1 C16 -128.37(12)
N1 B1 N2 C21 179.43(12)
C12 B1 N2 C21 56.36(17)
C1 B1 N2 C21 -54.67(17)
N1 B1 N2 C18 4.07(16)
C12 B1 N2 C18 -119.00(13)
C1 B1 N2 C18 129.98(12)
N4 B2 N3 C38 -177.37(11)
C26 B2 N3 C38 -54.37(16)
C37 B2 N3 C38 57.00(16)
N4 B2 N3 C41 4.70(16)
C26 B2 N3 C41 127.70(12)
C37 B2 N3 C41 -120.93(12)
N3 B2 N4 C46 176.37(12)
C26 B2 N4 C46 52.21(17)
C37 B2 N4 C46 -59.73(17)
N3 B2 N4 C43 -2.54(16)
C26 B2 N4 C43 -126.70(12)
C37 B2 N4 C43 121.37(13)
N1 B1 C1 C2 61.12(18)
N2 B1 C1 C2 -60.07(17)
C12 B1 C1 C2 -178.98(13)
N1 B1 C1 C6 -121.70(11)
N2 B1 C1 C6 117.11(11)
C12 B1 C1 C6 -1.80(12)
C6 C1 C2 C3 -1.46(19)
B1 C1 C2 C3 175.52(13)
C1 C2 C3 C4 1.6(2)
C2 C3 C4 C5 0.0(2)
C3 C4 C5 C6 -1.5(2)
C4 C5 C6 C1 1.55(19)
C4 C5 C6 C7 -176.97(12)
C2 C1 C6 C5 -0.09(18)
B1 C1 C6 C5 -177.72(11)
C2 C1 C6 C7 178.67(11)
B1 C1 C6 C7 1.03(13)
C5 C6 C7 C8 -0.5(2)
C1 C6 C7 C8 -179.19(12)
C5 C6 C7 C12 179.02(12)
C1 C6 C7 C12 0.37(14)
C12 C7 C8 C9 1.4(2)
C6 C7 C8 C9 -179.07(13)
C7 C8 C9 C10 0.8(2)
C8 C9 C10 C11 -2.1(2)
C9 C10 C11 C12 1.1(2)
C10 C11 C12 C7 1.05(19)
C10 C11 C12 B1 -179.33(13)
C8 C7 C12 C11 -2.31(18)
C6 C7 C12 C11 178.09(11)
C8 C7 C12 B1 177.99(11)
C6 C7 C12 B1 -1.61(14)
N1 B1 C12 C11 -56.21(18)
N2 B1 C12 C11 63.19(17)
C1 B1 C12 C11 -177.63(13)
N1 B1 C12 C7 123.44(11)
N2 B1 C12 C7 -117.16(11)
C1 B1 C12 C7 2.02(12)
C16 N1 C13 C14 0.07(16)
B1 N1 C13 C14 176.22(12)
C16 N1 C13 C22 -179.77(14)
B1 N1 C13 C22 -3.6(2)
N1 C13 C14 C15 -0.31(18)
C22 C13 C14 C15 179.52(15)
C13 C14 C15 C16 0.41(17)
C13 C14 C15 C23 -178.93(14)
C13 N1 C16 C17 179.00(12)
B1 N1 C16 C17 2.72(19)
C13 N1 C16 C15 0.18(14)
B1 N1 C16 C15 -176.09(11)
C14 C15 C16 C17 -179.03(14)
C23 C15 C16 C17 0.3(2)
C14 C15 C16 N1 -0.37(15)
C23 C15 C16 N1 179.00(13)
N1 C16 C17 C18 -1.6(2)
C15 C16 C17 C18 176.93(13)
C16 C17 C18 N2 2.1(2)
C16 C17 C18 C19 -176.80(14)
C21 N2 C18 C17 -179.84(12)
B1 N2 C18 C17 -3.66(19)
C21 N2 C18 C19 -0.75(15)
B1 N2 C18 C19 175.43(11)
C17 C18 C19 C20 179.50(14)
N2 C18 C19 C20 0.53(16)
C17 C18 C19 C25 0.6(3)
N2 C18 C19 C25 -178.40(16)
C18 C19 C20 C21 -0.12(17)
C25 C19 C20 C21 178.80(16)
C18 N2 C21 C20 0.68(15)
B1 N2 C21 C20 -175.33(12)
C18 N2 C21 C24 -178.28(13)
B1 N2 C21 C24 5.7(2)
C19 C20 C21 N2 -0.36(17)
C19 C20 C21 C24 178.57(14)
N4 B2 C26 C27 53.38(19)
N3 B2 C26 C27 -66.00(18)
C37 B2 C26 C27 174.91(14)
N4 B2 C26 C31 -123.72(11)
N3 B2 C26 C31 116.91(12)
C37 B2 C26 C31 -2.18(13)
C31 C26 C27 C28 -0.2(2)
B2 C26 C27 C28 -177.12(14)
C26 C27 C28 C29 -1.2(2)
C27 C28 C29 C30 1.4(3)
C28 C29 C30 C31 -0.2(3)
C29 C30 C31 C26 -1.2(2)
C29 C30 C31 C32 176.64(14)
C27 C26 C31 C30 1.4(2)
B2 C26 C31 C30 178.98(13)
C27 C26 C31 C32 -176.77(12)
B2 C26 C31 C32 0.76(15)
C30 C31 C32 C33 3.5(2)
C26 C31 C32 C33 -178.47(13)
C30 C31 C32 C37 -176.73(14)
C26 C31 C32 C37 1.34(16)
C37 C32 C33 C34 1.0(2)
C31 C32 C33 C34 -179.24(13)
C32 C33 C34 C35 -0.6(2)
C33 C34 C35 C36 -0.3(2)
C34 C35 C36 C37 0.8(2)
C35 C36 C37 C32 -0.5(2)
C35 C36 C37 B2 -177.18(13)
C33 C32 C37 C36 -0.38(19)
C31 C32 C37 C36 179.80(12)
C33 C32 C37 B2 177.01(12)
C31 C32 C37 B2 -2.81(14)
N4 B2 C37 C36 -60.78(19)
N3 B2 C37 C36 59.51(18)
C26 B2 C37 C36 179.83(14)
N4 B2 C37 C32 122.35(12)
N3 B2 C37 C32 -117.36(12)
C26 B2 C37 C32 2.96(13)
C41 N3 C38 C39 -0.13(15)
B2 N3 C38 C39 -178.37(11)
C41 N3 C38 C47 178.84(13)
B2 N3 C38 C47 0.6(2)
N3 C38 C39 C40 0.57(17)
C47 C38 C39 C40 -178.36(15)
C38 C39 C40 C41 -0.75(16)
C38 C39 C40 C48 177.10(16)
C38 N3 C41 C42 177.81(12)
B2 N3 C41 C42 -3.90(19)
C38 N3 C41 C40 -0.33(14)
B2 N3 C41 C40 177.95(11)
C39 C40 C41 C42 -177.23(14)
C48 C40 C41 C42 4.9(3)
C39 C40 C41 N3 0.67(15)
C48 C40 C41 N3 -177.24(15)
N3 C41 C42 C43 0.1(2)
C40 C41 C42 C43 177.76(14)
C41 C42 C43 N4 2.1(2)
C41 C42 C43 C44 -177.31(13)
C46 N4 C43 C42 -179.58(12)
B2 N4 C43 C42 -0.48(19)
C46 N4 C43 C44 -0.07(14)
B2 N4 C43 C44 179.02(11)
C42 C43 C44 C45 179.46(14)
N4 C43 C44 C45 0.03(16)
C42 C43 C44 C49 0.1(2)
N4 C43 C44 C49 -179.34(14)
C43 C44 C45 C46 0.03(17)
C49 C44 C45 C46 179.38(15)
C43 N4 C46 C45 0.09(15)
B2 N4 C46 C45 -178.97(12)
C43 N4 C46 C50 -179.20(15)
B2 N4 C46 C50 1.7(2)
C44 C45 C46 N4 -0.08(18)
C44 C45 C46 C50 179.19(16)
